data_7059424
loop_
_publ_author_name
'Pedrini, Alessandro'
'Maspero, Angelo'
'Bracco, Silvia'
'Comotti, Angelina'
'Galli, Simona'
'Marchi\`o, Luciano'
'Nardo, Luca'
'Penoni, Andrea'
'Scapinello, Luca'
'Sozzani, Piero'
'Vesco, Guglielmo'
'Mella, Massimo'

_publ_section_title
;
 Synthesis, crystal structure, and optical properties of fluorinated
 poly(pyrazole) ligands and in silico assessment of their affinity for
 volatile organic compounds
;
_journal_issue 16
_journal_name_full 'New Journal of Chemistry'
_journal_page_first 6443
_journal_page_last 6455
_journal_paper_doi 10.1039/D0NJ00259C
_journal_volume 44
_journal_year 2020
_chemical_formula_moiety 'C16 H9 F N4'
_chemical_formula_sum 'C16 H9 F N4'
_chemical_formula_weight 276.27
_space_group_crystal_system monoclinic
_space_group_IT_number 14
_space_group_name_Hall '-P 2ybc'
_space_group_name_H-M_alt 'P 1 21/c 1'
_atom_sites_solution_hydrogens geom
_atom_sites_solution_primary dual
_audit_creation_date 2020-02-20
_audit_creation_method
;
Olex2 1.2
(compiled 2018.05.29 svn.r3508 for OlexSys, GUI svn.r5506)
;
_audit_update_record
;
2020-02-20 deposited with the CCDC.	2020-03-23 downloaded from the CCDC.
;
_cell_angle_alpha 90
_cell_angle_beta 90.515(4)
_cell_angle_gamma 90
_cell_formula_units_Z 2
_cell_length_a 15.9020(18)
_cell_length_b 5.4778(6)
_cell_length_c 7.3146(10)
_cell_measurement_reflns_used 631
_cell_measurement_temperature 190
_cell_measurement_theta_max 23.445
_cell_measurement_theta_min 2.562
_cell_volume 637.13(13)
_computing_cell_refinement 'SAINT V8.38A (?, 2016)'
_computing_data_collection 'APEX3 V2018.1_0'
_computing_data_reduction 'SAINT V8.38A (?, 2016)'
_computing_molecular_graphics 'Olex2 (Dolomanov et al., 2009)'
_computing_publication_material 'Olex2 (Dolomanov et al., 2009)'
_computing_structure_refinement 'ShelXL (Sheldrick, 2015)'
_computing_structure_solution 'ShelXT (Sheldrick, 2015)'
_diffrn_ambient_temperature 189.99
_diffrn_measured_fraction_theta_full 0.997
_diffrn_measured_fraction_theta_max 0.998
_diffrn_measurement_device_type 'Bruker D8 Venture PhotonII'
_diffrn_measurement_method 'omega and phi scan'
_diffrn_radiation_type MoK\a
_diffrn_radiation_wavelength 0.71073
_diffrn_reflns_av_unetI/netI 0.0597
_diffrn_reflns_Laue_measured_fraction_full 0.997
_diffrn_reflns_Laue_measured_fraction_max 0.998
_diffrn_reflns_limit_h_max 19
_diffrn_reflns_limit_h_min 0
_diffrn_reflns_limit_k_max 0
_diffrn_reflns_limit_k_min -6
_diffrn_reflns_limit_l_max 8
_diffrn_reflns_limit_l_min -8
_diffrn_reflns_number 1213
_diffrn_reflns_point_group_measured_fraction_full 0.997
_diffrn_reflns_point_group_measured_fraction_max 0.998
_diffrn_reflns_theta_full 25.242
_diffrn_reflns_theta_max 25.732
_diffrn_reflns_theta_min 3.934
_diffrn_source 'microfocus source'
_exptl_absorpt_coefficient_mu 0.100
_exptl_absorpt_correction_T_max 0.745
_exptl_absorpt_correction_T_min 0.556
_exptl_absorpt_correction_type multi-scan
_exptl_absorpt_process_details
;
 TWINABS-2012/1 (Bruker,2012) was used for absorption correction.

Final HKLF 4 output contains 14592 reflections, Rint = 0.1321
 (4081 with I > 3sig(I), Rint = 0.0841)
;
_exptl_crystal_colour 'clear light colourless'
_exptl_crystal_colour_lustre clear
_exptl_crystal_colour_modifier light
_exptl_crystal_colour_primary colourless
_exptl_crystal_density_diffrn 1.440
_exptl_crystal_description plate
_exptl_crystal_F_000 284
_exptl_crystal_size_max 0.05
_exptl_crystal_size_mid 0.04
_exptl_crystal_size_min 0.03
_refine_diff_density_max 0.333
_refine_diff_density_min -0.331
_refine_diff_density_rms 0.071
_refine_ls_extinction_method none
_refine_ls_goodness_of_fit_ref 1.072
_refine_ls_hydrogen_treatment constr
_refine_ls_matrix_type full
_refine_ls_number_parameters 100
_refine_ls_number_reflns 1213
_refine_ls_number_restraints 0
_refine_ls_restrained_S_all 1.072
_refine_ls_R_factor_all 0.1246
_refine_ls_R_factor_gt 0.0845
_refine_ls_shift/su_max 0.000
_refine_ls_shift/su_mean 0.000
_refine_ls_structure_factor_coef Fsqd
_refine_ls_weighting_details 'w=1/[\s^2^(Fo^2^)+(0.0491P)^2^+0.9934P] where P=(Fo^2^+2Fc^2^)/3'
_refine_ls_weighting_scheme calc
_refine_ls_wR_factor_gt 0.1646
_refine_ls_wR_factor_ref 0.1841
_reflns_Friedel_coverage 0.000
_reflns_number_gt 845
_reflns_number_total 1213
_reflns_threshold_expression 'I > 2\s(I)'
_cod_data_source_file d0nj00259c2.cif
_cod_data_source_block 1fcomott
_cod_depositor_comments
;Adding full bibliography for 7059424--7059426.cif.

 Adding full bibliography for 7059424--7059426.cif.
;
_cod_database_code 7059424
_shelx_shelxl_version_number 2014/7
_shelx_space_group_comment
;
The symmetry employed for this shelxl refinement is uniquely defined
by the following loop, which should always be used as a source of
symmetry information in preference to the above space-group names.
They are only intended as comments.
;
_olex2_refinement_description
;
1. Fixed Uiso
 At 1.2 times of:
  All C(H) groups, All N(H) groups
2. Others
 Fixed Sof: H1(0.5) H2(0.5) H7(0.5) F1(0.5)
3.a Aromatic/amide H refined with riding coordinates:
 N1(H1), N2(H2), C8(H8), C7(H7), C1(H1A), C3(H3)
;
_olex2_submission_special_instructions 'No special instructions were received'

loop_
_space_group_symop_operation_xyz
'x, y, z'
'-x, y+1/2, -z+1/2'
'-x, -y, -z'
'x, -y-1/2, z-1/2'

loop_
_atom_site_label
_atom_site_type_symbol
_atom_site_fract_x
_atom_site_fract_y
_atom_site_fract_z
_atom_site_U_iso_or_equiv
_atom_site_adp_type
_atom_site_occupancy
_atom_site_site_symmetry_order
_atom_site_calc_flag
_atom_site_refinement_flags_posn
_atom_site_refinement_flags_adp
_atom_site_refinement_flags_occupancy
_atom_site_disorder_assembly
_atom_site_disorder_group
N1 N 0.9422(2) 0.0482(6) 0.6810(5) 0.0327(9) Uani 1 1 d . . . . .
H1 H 0.9964 0.0807 0.6758 0.039 Uiso 0.5 1 calc R . P . .
N2 N 0.90878(19) -0.1578(6) 0.7473(5) 0.0305(9) Uani 1 1 d . . . . .
H2 H 0.9371 -0.2830 0.7911 0.037 Uiso 0.5 1 calc R . P . .
C8 C 0.4988(2) 0.7249(7) 0.4111(5) 0.0232(9) Uani 1 1 d . . . . .
H8 H 0.4985 0.8779 0.3499 0.028 Uiso 1 1 calc R . . . .
C7 C 0.5740(2) 0.6136(7) 0.4562(5) 0.0224(9) Uani 1 1 d . . . . .
H7 H 0.6251 0.6932 0.4261 0.027 Uiso 0.5 1 calc R . P A 1
C6 C 0.5774(2) 0.3893(7) 0.5439(5) 0.0207(9) Uani 1 1 d . . . . .
C5 C 0.6564(2) 0.2761(7) 0.5875(5) 0.0247(9) Uani 1 1 d . . . . .
C2 C 0.8038(2) 0.0834(7) 0.6582(5) 0.0253(9) Uani 1 1 d . . . . .
C1 C 0.8813(2) 0.1952(8) 0.6245(6) 0.0314(10) Uani 1 1 d . . . . .
H1A H 0.8889 0.3510 0.5700 0.038 Uiso 1 1 calc R . . . .
C4 C 0.7229(2) 0.1851(8) 0.6199(5) 0.0259(10) Uani 1 1 d . . . . .
C3 C 0.8250(2) -0.1408(8) 0.7356(6) 0.0296(10) Uani 1 1 d . . . . .
H3 H 0.7863 -0.2620 0.7739 0.036 Uiso 1 1 calc R . . . .
F1 F 0.6437(3) 0.7230(9) 0.4116(7) 0.0360(12) Uani 0.5 1 d . . P B 2

loop_
_atom_site_aniso_label
_atom_site_aniso_U_11
_atom_site_aniso_U_22
_atom_site_aniso_U_33
_atom_site_aniso_U_23
_atom_site_aniso_U_13
_atom_site_aniso_U_12
N1 0.0212(17) 0.031(2) 0.046(2) -0.0038(18) -0.0055(15) 0.0004(16)
N2 0.0189(16) 0.0258(19) 0.047(2) 0.0018(16) -0.0053(14) 0.0039(15)
C8 0.0251(19) 0.023(2) 0.022(2) 0.0009(17) -0.0019(15) 0.0008(17)
C7 0.0172(18) 0.026(2) 0.024(2) -0.0045(17) -0.0025(15) -0.0038(16)
C6 0.0227(19) 0.023(2) 0.0160(19) -0.0030(16) -0.0051(14) 0.0031(16)
C5 0.023(2) 0.029(2) 0.022(2) 0.0008(18) -0.0004(16) -0.0011(18)
C2 0.021(2) 0.030(2) 0.025(2) -0.0004(17) -0.0009(15) 0.0038(17)
C1 0.025(2) 0.028(2) 0.041(3) 0.004(2) -0.0047(18) 0.0051(18)
C4 0.0190(19) 0.032(2) 0.026(2) -0.0009(19) -0.0039(16) 0.0017(18)
C3 0.0172(19) 0.031(2) 0.041(3) 0.001(2) -0.0039(16) 0.0017(18)
F1 0.024(2) 0.036(3) 0.048(3) 0.001(2) -0.001(2) -0.009(2)

loop_
_atom_type_symbol
_atom_type_description
_atom_type_scat_dispersion_real
_atom_type_scat_dispersion_imag
_atom_type_scat_source
C C 0.0033 0.0016 'International Tables Vol C Tables 4.2.6.8 and 6.1.1.4'
H H 0.0000 0.0000 'International Tables Vol C Tables 4.2.6.8 and 6.1.1.4'
F F 0.0171 0.0103 'International Tables Vol C Tables 4.2.6.8 and 6.1.1.4'
N N 0.0061 0.0033 'International Tables Vol C Tables 4.2.6.8 and 6.1.1.4'

loop_
_geom_angle_atom_site_label_1
_geom_angle_atom_site_label_2
_geom_angle_atom_site_label_3
_geom_angle
_geom_angle_site_symmetry_1
_geom_angle_site_symmetry_3
_geom_angle_publ_flag
N2 N1 H1 125.3 . . ?
C1 N1 H1 125.3 . . ?
C1 N1 N2 109.5(3) . . ?
N1 N2 H2 125.8 . . ?
C3 N2 N1 108.5(3) . . ?
C3 N2 H2 125.8 . . ?
C7 C8 H8 120.2 . . ?
C7 C8 C6 119.6(4) . 3_666 ?
C6 C8 H8 120.2 3_666 . ?
C8 C7 H7 118.9 . . ?
C8 C7 C6 122.2(3) . . ?
C6 C7 H7 118.9 . . ?
F1 C7 C8 118.3(4) . . ?
F1 C7 C6 119.5(4) . . ?
C8 C6 C5 120.7(3) 3_666 . ?
C7 C6 C8 118.2(3) . 3_666 ?
C7 C6 C5 121.1(3) . . ?
C4 C5 C6 178.3(4) . . ?
C1 C2 C4 126.0(4) . . ?
C3 C2 C1 104.3(3) . . ?
C3 C2 C4 129.7(4) . . ?
N1 C1 C2 108.8(4) . . ?
N1 C1 H1A 125.6 . . ?
C2 C1 H1A 125.6 . . ?
C5 C4 C2 178.2(4) . . ?
N2 C3 C2 109.0(4) . . ?
N2 C3 H3 125.5 . . ?
C2 C3 H3 125.5 . . ?

loop_
_geom_bond_atom_site_label_1
_geom_bond_atom_site_label_2
_geom_bond_distance
_geom_bond_site_symmetry_2
_geom_bond_publ_flag
N1 H1 0.8800 . ?
N1 N2 1.340(5) . ?
N1 C1 1.323(5) . ?
N2 H2 0.8800 . ?
N2 C3 1.337(5) . ?
C8 H8 0.9500 . ?
C8 C7 1.380(5) . ?
C8 C6 1.405(5) 3_666 ?
C7 H7 0.9500 . ?
C7 C6 1.387(5) . ?
C7 F1 1.305(5) . ?
C6 C8 1.405(5) 3_666 ?
C6 C5 1.434(5) . ?
C5 C4 1.192(5) . ?
C2 C1 1.400(5) . ?
C2 C4 1.427(5) . ?
C2 C3 1.392(6) . ?
C1 H1A 0.9500 . ?
C3 H3 0.9500 . ?
